data_4079146
loop_
_publ_author_name
'Keske, Eric C.'
'Zenkina, Olena V.'
'Wang, Ruiyao'
'Crudden, Cathleen M.'

_publ_section_title
;
 Synthesis and Structure of Palladium 1,2,3-Triazol-5-ylidene Mesoionic
 Carbene PEPPSI Complexes and Their Catalytic Applications in the
 Mizoroki--Heck Reaction
;
_journal_issue 17
_journal_name_full Organometallics
_journal_page_first 6215
_journal_paper_doi 10.1021/om3005228
_journal_volume 31
_journal_year 2012
_chemical_formula_sum 'C46 H54 Cl4 N8 Pd2'
_chemical_formula_weight 1073.57
_chemical_name_systematic
;

 ?

;
_space_group_IT_number 4
_symmetry_cell_setting monoclinic
_symmetry_space_group_name_Hall 'P 2yb'
_symmetry_space_group_name_H-M 'P 1 21 1'
_atom_sites_solution_hydrogens geom
_atom_sites_solution_primary direct
_atom_sites_solution_secondary difmap
_audit_creation_method SHELXL-97
_cell_angle_alpha 90.00
_cell_angle_beta 101.053(5)
_cell_angle_gamma 90.00
_cell_formula_units_Z 2
_cell_length_a 15.235(6)
_cell_length_b 8.948(4)
_cell_length_c 19.304(8)
_cell_measurement_reflns_used 1366
_cell_measurement_temperature 180(2)
_cell_measurement_theta_max 21.22
_cell_measurement_theta_min 2.52
_cell_volume 2582.8(19)
_computing_cell_refinement 'Bruker SMART'
_computing_data_collection 'Bruker SMART'
_computing_data_reduction 'Bruker SAINT'
_computing_molecular_graphics 'Bruker SHELXTL'
_computing_publication_material 'Bruker SHELXTL'
_computing_structure_refinement 'SHELXL-97 (Sheldrick, 1997)'
_computing_structure_solution 'SHELXS-97 (Sheldrick, 1990)'
_diffrn_ambient_temperature 180(2)
_diffrn_measured_fraction_theta_full 0.978
_diffrn_measured_fraction_theta_max 0.978
_diffrn_measurement_device_type 'CCD area detector'
_diffrn_measurement_method 'phi and omega scans'
_diffrn_radiation_monochromator graphite
_diffrn_radiation_source 'fine-focus sealed tube'
_diffrn_radiation_type MoK\a
_diffrn_radiation_wavelength 0.71073
_diffrn_reflns_av_R_equivalents 0.0715
_diffrn_reflns_av_sigmaI/netI 0.1883
_diffrn_reflns_limit_h_max 10
_diffrn_reflns_limit_h_min -19
_diffrn_reflns_limit_k_max 11
_diffrn_reflns_limit_k_min -8
_diffrn_reflns_limit_l_max 24
_diffrn_reflns_limit_l_min -24
_diffrn_reflns_number 11408
_diffrn_reflns_theta_full 27.17
_diffrn_reflns_theta_max 27.17
_diffrn_reflns_theta_min 1.89
_exptl_absorpt_coefficient_mu 0.941
_exptl_absorpt_correction_T_max 0.9633
_exptl_absorpt_correction_T_min 0.8341
_exptl_absorpt_correction_type multi-scan
_exptl_crystal_colour yellow
_exptl_crystal_density_diffrn 1.380
_exptl_crystal_density_meas 0
_exptl_crystal_density_method 'not measured'
_exptl_crystal_description plate
_exptl_crystal_F_000 1092
_exptl_crystal_size_max 0.20
_exptl_crystal_size_mid 0.15
_exptl_crystal_size_min 0.04
_platon_squeeze_details
;Disordered CH2Cl2 removed by squeeze in platon PWT

;
_refine_diff_density_max 0.916
_refine_diff_density_min -1.254
_refine_diff_density_rms 0.137
_refine_ls_abs_structure_details 'Flack H D (1983), Acta Cryst. A39, 876-881'
_refine_ls_abs_structure_Flack 0.00(6)
_refine_ls_extinction_method none
_refine_ls_goodness_of_fit_ref 0.859
_refine_ls_hydrogen_treatment constr
_refine_ls_matrix_type full
_refine_ls_number_parameters 542
_refine_ls_number_reflns 8347
_refine_ls_number_restraints 1
_refine_ls_restrained_S_all 0.859
_refine_ls_R_factor_all 0.1509
_refine_ls_R_factor_gt 0.0663
_refine_ls_shift/su_max 0.001
_refine_ls_shift/su_mean 0.000
_refine_ls_structure_factor_coef Fsqd
_refine_ls_weighting_details 'calc w=1/[\s^2^(Fo^2^)+(0.0643P)^2^+0.0000P] where P=(Fo^2^+2Fc^2^)/3'
_refine_ls_weighting_scheme calc
_refine_ls_wR_factor_gt 0.1340
_refine_ls_wR_factor_ref 0.1603
_reflns_number_gt 4039
_reflns_number_total 8347
_reflns_threshold_expression >2sigma(I)
_cod_data_source_file om3005228_si_003.cif
_cod_data_source_block a1
_cod_depositor_comments
;
The following automatic conversions were performed:

'_symmetry_cell_setting' value 'Monoclinic' changed to 'monoclinic'
according to /home/saulius/struct/CIF-dictionaries/cif_core.dic
dictionary named 'cif_core.dic' version 2.4.2 from 2011-04-26.

Automatic conversion script
Id: cif_fix_values 1891 2012-01-12 08:04:46Z andrius 
;
_cod_original_cell_volume 2582.8(18)
_cod_original_sg_symbol_H-M P2(1)
_cod_database_code 4079146

loop_
_symmetry_equiv_pos_as_xyz
'x, y, z'
'-x, y+1/2, -z'

loop_
_atom_site_label
_atom_site_type_symbol
_atom_site_fract_x
_atom_site_fract_y
_atom_site_fract_z
_atom_site_U_iso_or_equiv
_atom_site_adp_type
_atom_site_occupancy
_atom_site_symmetry_multiplicity
_atom_site_calc_flag
_atom_site_refinement_flags
Pd1 Pd 0.71315(5) -0.02447(14) 0.17412(4) 0.0321(2) Uani 1 1 d .
Pd2 Pd 1.14805(5) 0.47640(14) 0.30713(4) 0.0366(2) Uani 1 1 d .
Cl4 Cl 0.5876(2) 0.1217(4) 0.1661(2) 0.0483(9) Uani 1 1 d .
Cl1 Cl 1.1660(3) 0.3282(4) 0.21212(19) 0.0497(10) Uani 1 1 d .
Cl2 Cl 1.1037(3) 0.5988(5) 0.4009(2) 0.0825(15) Uani 1 1 d .
Cl3 Cl 0.8451(2) -0.1564(4) 0.1942(2) 0.0534(10) Uani 1 1 d .
N1 N 0.7775(6) 0.2075(11) 0.0824(5) 0.031(2) Uani 1 1 d .
N3 N 0.8691(7) 0.3452(11) 0.1473(5) 0.035(3) Uani 1 1 d .
N2 N 0.8326(7) 0.3251(10) 0.0814(5) 0.034(2) Uani 1 1 d .
N6 N 1.2451(7) 0.2357(11) 0.3979(5) 0.033(2) Uani 1 1 d .
N5 N 1.2349(7) 0.1117(13) 0.4355(5) 0.040(3) Uani 1 1 d .
N4 N 1.1484(7) 0.0956(11) 0.4274(5) 0.036(3) Uani 1 1 d .
N8 N 0.6444(8) -0.2135(12) 0.2005(6) 0.045(3) Uani 1 1 d .
N7 N 1.1332(7) 0.6746(11) 0.2434(6) 0.044(3) Uani 1 1 d .
C25 C 0.7287(8) 0.1456(15) 0.0167(6) 0.037(3) Uani 1 1 d .
C15 C 1.1153(8) -0.0311(18) 0.4608(6) 0.049(3) Uani 1 1 d .
H15A H 1.1659 -0.0890 0.4865 0.074 Uiso 1 1 calc R
H15B H 1.0792 -0.0943 0.4247 0.074 Uiso 1 1 calc R
H15C H 1.0784 0.0039 0.4939 0.074 Uiso 1 1 calc R
C24 C 0.9293(7) 0.4718(18) 0.1668(6) 0.042(3) Uani 1 1 d .
H24A H 0.9369 0.5255 0.1241 0.063 Uiso 1 1 calc R
H24B H 0.9875 0.4354 0.1917 0.063 Uiso 1 1 calc R
H24C H 0.9038 0.5394 0.1977 0.063 Uiso 1 1 calc R
C34 C 0.8581(8) -0.0443(16) 0.0205(7) 0.041(3) Uani 1 1 d .
H34A H 0.8711 -0.0217 0.0722 0.049 Uiso 1 1 calc R
C19 C 0.8182(8) 0.2099(14) 0.3151(7) 0.037(3) Uani 1 1 d .
H19A H 0.7553 0.2058 0.2991 0.045 Uiso 1 1 calc R
C28 C 0.6437(9) 0.0337(17) -0.1075(7) 0.060(5) Uani 1 1 d .
H28A H 0.6117 -0.0101 -0.1497 0.072 Uiso 1 1 calc R
C36 C 0.8656(10) -0.2102(14) 0.0119(8) 0.055(4) Uani 1 1 d .
H36A H 0.9260 -0.2429 0.0336 0.083 Uiso 1 1 calc R
H36B H 0.8539 -0.2352 -0.0385 0.083 Uiso 1 1 calc R
H36C H 0.8218 -0.2607 0.0348 0.083 Uiso 1 1 calc R
C4 C 1.3756(9) 0.3913(15) 0.4399(7) 0.043(3) Uani 1 1 d .
C29 C 0.6073(9) 0.1663(15) -0.0827(7) 0.043(4) Uani 1 1 d .
H29A H 0.5549 0.2124 -0.1084 0.051 Uiso 1 1 calc R
C30 C 0.6513(9) 0.2225(17) -0.0209(7) 0.045(4) Uani 1 1 d .
C16 C 1.0029(8) 0.2074(13) 0.3647(7) 0.033(3) Uani 1 1 d .
C26 C 0.7685(9) 0.0229(13) -0.0104(7) 0.041(4) Uani 1 1 d .
C37 C 0.6604(10) -0.3466(14) 0.1724(7) 0.052(4) Uani 1 1 d .
H37A H 0.6980 -0.3517 0.1385 0.062 Uiso 1 1 calc R
C44 C 1.1247(10) 0.9189(17) 0.1580(9) 0.059(4) Uani 1 1 d .
H44A H 1.1188 1.0048 0.1285 0.070 Uiso 1 1 calc R
C23 C 0.7807(8) 0.1521(15) 0.1478(6) 0.035(3) Uani 1 1 d .
C35 C 0.9289(8) 0.0295(15) -0.0119(8) 0.058(5) Uani 1 1 d .
H35A H 0.9873 -0.0140 0.0081 0.087 Uiso 1 1 calc R
H35B H 0.9298 0.1369 -0.0018 0.087 Uiso 1 1 calc R
H35C H 0.9158 0.0137 -0.0630 0.087 Uiso 1 1 calc R
C38 C 0.6217(9) -0.4768(13) 0.1930(6) 0.046(4) Uani 1 1 d .
H38A H 0.6375 -0.5721 0.1776 0.055 Uiso 1 1 calc R
C41 C 0.5871(9) -0.2060(13) 0.2440(7) 0.043(4) Uani 1 1 d .
H41A H 0.5754 -0.1111 0.2624 0.052 Uiso 1 1 calc R
C8 C 1.3675(11) 0.423(2) 0.5651(8) 0.101(8) Uani 1 1 d .
H8A H 1.3376 0.4750 0.5987 0.151 Uiso 1 1 calc R
H8B H 1.4317 0.4453 0.5759 0.151 Uiso 1 1 calc R
H8C H 1.3587 0.3147 0.5690 0.151 Uiso 1 1 calc R
C3 C 1.4606(9) 0.4296(15) 0.4350(8) 0.054(4) Uani 1 1 d .
H3A H 1.4890 0.5068 0.4649 0.065 Uiso 1 1 calc R
C2 C 1.5068(10) 0.3651(18) 0.3906(9) 0.064(5) Uani 1 1 d .
H2A H 1.5656 0.3984 0.3890 0.077 Uiso 1 1 calc R
C27 C 0.7184(7) -0.033(2) -0.0765(6) 0.047(3) Uani 1 1 d .
H27A H 0.7393 -0.1177 -0.0978 0.056 Uiso 1 1 calc R
C1 C 1.4677(10) 0.2468(18) 0.3458(8) 0.057(4) Uani 1 1 d .
H1A H 1.5009 0.1952 0.3163 0.069 Uiso 1 1 calc R
C7 C 1.3285(10) 0.473(3) 0.4909(8) 0.075(4) Uani 1 1 d .
H7A H 1.2637 0.4454 0.4801 0.090 Uiso 1 1 calc R
C12 C 1.3633(10) -0.0715(17) 0.3350(10) 0.076(6) Uani 1 1 d .
H12A H 1.3491 -0.0724 0.3824 0.114 Uiso 1 1 calc R
H12B H 1.4277 -0.0869 0.3385 0.114 Uiso 1 1 calc R
H12C H 1.3305 -0.1519 0.3068 0.114 Uiso 1 1 calc R
C40 C 0.5430(9) -0.3302(17) 0.2642(8) 0.053(4) Uani 1 1 d .
H40A H 0.5026 -0.3235 0.2960 0.064 Uiso 1 1 calc R
C46 C 1.0771(10) 0.7835(14) 0.2491(8) 0.056(4) Uani 1 1 d .
H46A H 1.0395 0.7763 0.2829 0.068 Uiso 1 1 calc R
C11 C 1.3576(10) 0.087(2) 0.2238(8) 0.085(6) Uani 1 1 d .
H11A H 1.3397 0.1841 0.2024 0.127 Uiso 1 1 calc R
H11B H 1.3246 0.0074 0.1949 0.127 Uiso 1 1 calc R
H11C H 1.4219 0.0724 0.2266 0.127 Uiso 1 1 calc R
C32 C 0.5196(10) 0.3660(18) 0.0044(8) 0.070(5) Uani 1 1 d .
H32A H 0.5002 0.2791 0.0284 0.105 Uiso 1 1 calc R
H32B H 0.4919 0.3629 -0.0458 0.105 Uiso 1 1 calc R
H32C H 0.5015 0.4578 0.0255 0.105 Uiso 1 1 calc R
C31 C 0.6191(9) 0.3633(15) 0.0120(7) 0.044(4) Uani 1 1 d .
H31A H 0.6471 0.3673 0.0633 0.053 Uiso 1 1 calc R
C33 C 0.6499(8) 0.5010(17) -0.0260(7) 0.048(4) Uani 1 1 d .
H33A H 0.6301 0.5927 -0.0059 0.073 Uiso 1 1 calc R
H33B H 0.6238 0.4962 -0.0765 0.073 Uiso 1 1 calc R
H33C H 0.7153 0.5011 -0.0197 0.073 Uiso 1 1 calc R
C20 C 0.8756(8) 0.2367(13) 0.2683(7) 0.034(3) Uani 1 1 d .
C14 C 1.1008(8) 0.2054(13) 0.3864(6) 0.030(3) Uani 1 1 d .
C21 C 0.9674(8) 0.2290(13) 0.2923(6) 0.032(3) Uani 1 1 d .
H21A H 1.0066 0.2383 0.2597 0.039 Uiso 1 1 calc R
C13 C 1.1644(9) 0.2929(13) 0.3674(7) 0.036(3) Uani 1 1 d .
C6 C 1.3777(8) 0.2088(15) 0.3467(7) 0.038(3) Uani 1 1 d .
C5 C 1.3340(9) 0.2814(15) 0.3940(7) 0.039(3) Uani 1 1 d .
C10 C 1.3360(11) 0.081(2) 0.2993(8) 0.063(5) Uani 1 1 d .
H10A H 1.2697 0.0900 0.2942 0.075 Uiso 1 1 calc R
C39 C 0.5624(9) -0.4635(15) 0.2349(7) 0.048(4) Uani 1 1 d .
H39A H 0.5316 -0.5507 0.2451 0.057 Uiso 1 1 calc R
C42 C 1.1882(10) 0.6897(16) 0.1931(8) 0.056(5) Uani 1 1 d .
H42A H 1.2296 0.6126 0.1883 0.068 Uiso 1 1 calc R
C45 C 1.0724(11) 0.9067(15) 0.2069(9) 0.068(5) Uani 1 1 d .
H45A H 1.0319 0.9848 0.2120 0.082 Uiso 1 1 calc R
C43 C 1.1832(12) 0.8166(17) 0.1499(8) 0.068(5) Uani 1 1 d .
H43A H 1.2207 0.8277 0.1162 0.082 Uiso 1 1 calc R
C22 C 0.8402(8) 0.2393(14) 0.1923(7) 0.034(3) Uani 1 1 d .
C9 C 1.3354(14) 0.641(2) 0.4858(11) 0.112(8) Uani 1 1 d .
H9A H 1.3038 0.6884 0.5198 0.167 Uiso 1 1 calc R
H9B H 1.3083 0.6738 0.4379 0.167 Uiso 1 1 calc R
H9C H 1.3984 0.6711 0.4963 0.167 Uiso 1 1 calc R
C18 C 0.8570(8) 0.1890(14) 0.3878(7) 0.038(3) Uani 1 1 d .
H18A H 0.8183 0.1774 0.4207 0.046 Uiso 1 1 calc R
C17 C 0.9424(8) 0.1852(13) 0.4110(6) 0.032(3) Uani 1 1 d .
H17A H 0.9649 0.1673 0.4597 0.039 Uiso 1 1 calc R

loop_
_atom_site_aniso_label
_atom_site_aniso_U_11
_atom_site_aniso_U_22
_atom_site_aniso_U_33
_atom_site_aniso_U_23
_atom_site_aniso_U_13
_atom_site_aniso_U_12
Pd1 0.0444(5) 0.0161(4) 0.0365(5) 0.0007(7) 0.0094(4) -0.0005(7)
Pd2 0.0507(6) 0.0228(5) 0.0368(5) 0.0018(8) 0.0096(4) -0.0022(8)
Cl4 0.053(2) 0.0240(18) 0.072(3) 0.0090(18) 0.0208(19) 0.0014(17)
Cl1 0.081(3) 0.030(2) 0.045(2) 0.0041(17) 0.027(2) 0.005(2)
Cl2 0.161(4) 0.039(2) 0.051(2) -0.010(2) 0.027(3) 0.020(3)
Cl3 0.068(2) 0.032(2) 0.064(2) 0.0152(19) 0.021(2) 0.0165(19)
N1 0.041(6) 0.023(6) 0.026(6) 0.004(5) -0.001(5) -0.002(5)
N3 0.056(7) 0.023(6) 0.025(6) 0.002(5) 0.003(5) -0.004(5)
N2 0.054(7) 0.009(5) 0.034(6) -0.005(4) -0.001(5) 0.000(5)
N6 0.038(7) 0.019(6) 0.042(7) 0.005(5) 0.006(5) -0.006(5)
N5 0.041(7) 0.044(7) 0.034(6) 0.005(6) 0.009(5) -0.008(6)
N4 0.041(7) 0.020(6) 0.049(7) 0.000(5) 0.014(5) -0.002(5)
N8 0.071(9) 0.036(7) 0.028(6) 0.001(5) 0.013(6) 0.000(6)
N7 0.059(8) 0.021(6) 0.050(8) -0.005(5) 0.008(6) -0.006(6)
C25 0.027(7) 0.054(9) 0.026(7) 0.012(6) -0.006(6) -0.011(7)
C15 0.078(8) 0.021(7) 0.051(7) 0.017(9) 0.015(6) -0.019(10)
C24 0.046(7) 0.019(6) 0.060(7) 0.001(10) 0.007(5) -0.018(10)
C34 0.052(8) 0.024(9) 0.050(7) 0.000(7) 0.018(6) -0.005(7)
C19 0.031(7) 0.032(8) 0.046(8) -0.002(6) 0.000(6) 0.001(6)
C28 0.055(10) 0.081(14) 0.045(9) -0.008(8) 0.015(7) 0.002(8)
C36 0.074(11) 0.037(9) 0.054(10) 0.004(7) 0.011(8) -0.002(7)
C4 0.037(8) 0.045(9) 0.043(8) 0.005(7) 0.000(7) -0.007(7)
C29 0.045(8) 0.050(9) 0.029(8) -0.006(7) -0.007(6) 0.010(7)
C30 0.042(8) 0.057(10) 0.039(8) 0.015(8) 0.017(7) 0.002(7)
C16 0.033(8) 0.012(6) 0.051(9) -0.019(6) 0.001(6) -0.002(5)
C26 0.062(9) 0.030(8) 0.033(7) -0.006(6) 0.013(7) -0.006(6)
C37 0.099(12) 0.022(8) 0.034(8) -0.006(6) 0.013(8) -0.009(8)
C44 0.052(10) 0.034(9) 0.085(13) 0.022(8) 0.004(9) 0.004(7)
C23 0.038(8) 0.048(9) 0.020(7) -0.001(6) 0.007(6) 0.008(7)
C35 0.053(9) 0.060(12) 0.068(10) 0.019(8) 0.033(8) 0.006(7)
C38 0.091(11) 0.015(7) 0.034(7) -0.004(5) 0.019(7) -0.014(6)
C41 0.064(10) 0.010(7) 0.055(9) -0.005(6) 0.008(8) -0.005(6)
C8 0.129(15) 0.12(2) 0.047(11) -0.005(11) 0.009(10) -0.033(13)
C3 0.039(9) 0.044(11) 0.080(11) -0.002(8) 0.013(8) -0.005(7)
C2 0.051(10) 0.044(10) 0.105(14) 0.019(10) 0.032(10) -0.005(8)
C27 0.033(7) 0.053(9) 0.055(8) 0.007(11) 0.014(6) -0.001(10)
C1 0.064(11) 0.054(11) 0.058(10) 0.028(9) 0.022(8) 0.026(9)
C7 0.091(11) 0.064(11) 0.070(10) 0.001(16) 0.015(8) 0.013(16)
C12 0.051(10) 0.063(14) 0.113(16) 0.017(11) 0.015(9) 0.007(8)
C40 0.041(9) 0.049(10) 0.076(12) 0.014(8) 0.027(8) -0.017(7)
C46 0.085(11) 0.015(7) 0.078(12) 0.004(7) 0.035(9) 0.016(7)
C11 0.070(12) 0.132(17) 0.062(11) -0.009(12) 0.035(9) 0.009(11)
C32 0.091(13) 0.051(11) 0.076(12) 0.005(9) 0.037(10) 0.027(9)
C31 0.060(10) 0.044(9) 0.035(8) 0.004(7) 0.022(7) 0.016(7)
C33 0.048(8) 0.040(11) 0.059(8) -0.007(8) 0.014(6) 0.008(8)
C20 0.031(8) 0.014(6) 0.055(9) 0.004(6) 0.005(7) -0.005(6)
C14 0.040(8) 0.015(6) 0.034(7) 0.006(5) 0.007(6) 0.001(6)
C21 0.046(8) 0.025(7) 0.026(7) 0.002(5) 0.007(6) -0.015(6)
C13 0.051(9) 0.023(7) 0.043(8) -0.016(6) 0.029(7) -0.002(7)
C6 0.031(8) 0.032(8) 0.049(9) 0.012(7) 0.000(6) 0.012(6)
C5 0.048(9) 0.041(9) 0.029(7) 0.011(6) 0.012(7) -0.003(7)
C10 0.073(12) 0.069(12) 0.046(10) 0.001(9) 0.009(9) -0.010(10)
C39 0.061(10) 0.037(9) 0.039(8) 0.007(6) -0.006(7) -0.014(7)
C42 0.083(12) 0.025(8) 0.072(12) -0.006(8) 0.043(10) -0.018(8)
C45 0.082(12) 0.016(7) 0.117(15) 0.001(9) 0.044(11) 0.023(8)
C43 0.124(15) 0.029(9) 0.062(11) -0.007(8) 0.044(10) -0.032(10)
C22 0.042(8) 0.025(7) 0.036(8) -0.005(6) 0.010(6) 0.004(6)
C9 0.153(19) 0.080(16) 0.122(19) -0.033(14) 0.078(16) -0.063(14)
C18 0.033(8) 0.048(9) 0.034(8) -0.006(6) 0.006(6) -0.014(6)
C17 0.038(8) 0.027(7) 0.030(7) -0.003(6) 0.002(6) -0.001(6)

loop_
_atom_type_symbol
_atom_type_description
_atom_type_scat_dispersion_real
_atom_type_scat_dispersion_imag
_atom_type_scat_source
C C 0.0033 0.0016 'International Tables Vol C Tables 4.2.6.8 and 6.1.1.4'
H H 0.0000 0.0000 'International Tables Vol C Tables 4.2.6.8 and 6.1.1.4'
N N 0.0061 0.0033 'International Tables Vol C Tables 4.2.6.8 and 6.1.1.4'
Cl Cl 0.1484 0.1585 'International Tables Vol C Tables 4.2.6.8 and 6.1.1.4'
Pd Pd -0.9988 1.0072 'International Tables Vol C Tables 4.2.6.8 and 6.1.1.4'

loop_
_geom_angle_atom_site_label_1
_geom_angle_atom_site_label_2
_geom_angle_atom_site_label_3
_geom_angle
C23 Pd1 N8 178.5(5)
C23 Pd1 Cl4 89.7(4)
N8 Pd1 Cl4 91.6(3)
C23 Pd1 Cl3 88.5(4)
N8 Pd1 Cl3 90.3(3)
Cl4 Pd1 Cl3 173.34(15)
C13 Pd2 N7 178.8(5)
C13 Pd2 Cl1 88.3(3)
N7 Pd2 Cl1 92.0(3)
C13 Pd2 Cl2 87.5(3)
N7 Pd2 Cl2 92.4(3)
Cl1 Pd2 Cl2 168.63(16)
N2 N1 C23 112.9(10)
N2 N1 C25 120.1(10)
C23 N1 C25 126.8(10)
N2 N3 C22 112.6(10)
N2 N3 C24 119.2(10)
C22 N3 C24 128.1(10)
N3 N2 N1 104.2(9)
N5 N6 C13 110.7(10)
N5 N6 C5 118.1(10)
C13 N6 C5 131.1(10)
N4 N5 N6 104.2(10)
N5 N4 C14 113.5(10)
N5 N4 C15 117.8(10)
C14 N4 C15 128.8(11)
C41 N8 C37 119.4(12)
C41 N8 Pd1 122.2(9)
C37 N8 Pd1 118.4(9)
C46 N7 C42 118.0(13)
C46 N7 Pd2 124.3(10)
C42 N7 Pd2 117.6(9)
C26 C25 C30 124.0(12)
C26 C25 N1 116.0(11)
C30 C25 N1 119.5(12)
C35 C34 C36 108.2(11)
C35 C34 C26 109.2(11)
C36 C34 C26 115.7(11)
C20 C19 C18 117.9(11)
C27 C28 C29 125.2(15)
C3 C4 C5 117.2(13)
C3 C4 C7 119.9(13)
C5 C4 C7 122.8(13)
C30 C29 C28 116.5(13)
C29 C30 C25 119.3(13)
C29 C30 C31 121.9(12)
C25 C30 C31 118.7(12)
C21 C16 C17 118.2(11)
C21 C16 C14 117.3(11)
C17 C16 C14 124.5(12)
C25 C26 C27 113.9(13)
C25 C26 C34 126.1(11)
C27 C26 C34 119.9(12)
N8 C37 C38 120.1(13)
C43 C44 C45 122.2(14)
N1 C23 C22 106.2(11)
N1 C23 Pd1 126.8(9)
C22 C23 Pd1 127.0(9)
C39 C38 C37 118.2(13)
N8 C41 C40 123.3(12)
C2 C3 C4 124.1(15)
C3 C2 C1 120.0(14)
C28 C27 C26 120.7(16)
C6 C1 C2 117.6(14)
C9 C7 C8 110.0(17)
C9 C7 C4 113.1(15)
C8 C7 C4 108.7(14)
C39 C40 C41 115.1(13)
N7 C46 C45 120.7(14)
C32 C31 C30 111.8(12)
C32 C31 C33 109.5(11)
C30 C31 C33 107.9(10)
C21 C20 C19 119.5(12)
C21 C20 C22 119.3(11)
C19 C20 C22 119.9(11)
C13 C14 N4 104.1(11)
C13 C14 C16 131.1(12)
N4 C14 C16 124.5(11)
C20 C21 C16 120.5(12)
C14 C13 N6 107.5(11)
C14 C13 Pd2 128.2(10)
N6 C13 Pd2 124.3(9)
C5 C6 C1 118.8(13)
C5 C6 C10 123.3(13)
C1 C6 C10 117.7(13)
C6 C5 C4 122.1(12)
C6 C5 N6 118.6(12)
C4 C5 N6 119.2(12)
C6 C10 C12 110.4(11)
C6 C10 C11 113.5(14)
C12 C10 C11 111.1(16)
C38 C39 C40 123.5(13)
C43 C42 N7 121.1(14)
C44 C45 C46 120.8(13)
C44 C43 C42 117.2(15)
C23 C22 N3 104.2(10)
C23 C22 C20 133.8(12)
N3 C22 C20 122.0(11)
C17 C18 C19 122.9(12)
C18 C17 C16 120.8(12)

loop_
_geom_bond_atom_site_label_1
_geom_bond_atom_site_label_2
_geom_bond_distance
Pd1 C23 2.004(13)
Pd1 N8 2.103(11)
Pd1 Cl4 2.297(4)
Pd1 Cl3 2.299(4)
Pd2 C13 2.000(13)
Pd2 N7 2.145(11)
Pd2 Cl1 2.322(4)
Pd2 Cl2 2.324(4)
N1 N2 1.349(13)
N1 C23 1.349(14)
N1 C25 1.451(15)
N3 N2 1.300(12)
N3 C22 1.410(15)
N3 C24 1.460(15)
N6 N5 1.350(13)
N6 C13 1.358(15)
N6 C5 1.430(15)
N5 N4 1.304(12)
N4 C14 1.378(14)
N4 C15 1.442(16)
N8 C41 1.324(15)
N8 C37 1.350(16)
N7 C46 1.314(15)
N7 C42 1.406(17)
C25 C26 1.404(17)
C25 C30 1.436(17)
C34 C35 1.500(16)
C34 C36 1.501(19)
C34 C26 1.505(16)
C19 C20 1.393(17)
C19 C18 1.427(16)
C28 C27 1.320(17)
C28 C29 1.431(18)
C4 C3 1.360(16)
C4 C5 1.392(17)
C4 C7 1.52(2)
C29 C30 1.348(17)
C30 C31 1.534(19)
C16 C21 1.413(16)
C16 C17 1.415(16)
C16 C14 1.470(15)
C26 C27 1.444(16)
C37 C38 1.398(17)
C44 C43 1.308(19)
C44 C45 1.35(2)
C23 C22 1.368(16)
C38 C39 1.328(18)
C41 C40 1.392(16)
C8 C7 1.513(19)
C3 C2 1.338(19)
C2 C1 1.42(2)
C1 C6 1.417(17)
C7 C9 1.51(3)
C12 C10 1.55(2)
C40 C39 1.376(19)
C46 C45 1.365(18)
C11 C10 1.56(2)
C32 C31 1.495(17)
C31 C33 1.552(18)
C20 C21 1.389(15)
C20 C22 1.462(17)
C14 C13 1.350(16)
C6 C5 1.390(18)
C6 C10 1.52(2)
C42 C43 1.40(2)
C18 C17 1.294(15)

loop_
_platon_squeeze_void_nr
_platon_squeeze_void_average_x
_platon_squeeze_void_average_y
_platon_squeeze_void_average_z
_platon_squeeze_void_volume
_platon_squeeze_void_count_electrons
_platon_squeeze_void_content
1 0.179 0.175 0.616 127 52 ' '
2 0.646 0.049 0.714 20 5 ' '
3 0.821 0.675 0.384 127 52 ' '
4 0.354 0.549 0.286 20 5 ' '
